data_4345466
loop_
_publ_author_name
'Reesbeck, Megan E.'
'Grubel, Katarzyna'
'Kim, Daniel'
'Brennessel, William W.'
'Mercado, Brandon Q.'
'Holland, Patrick L.'

_publ_section_title
;
 Diazoalkanes in Low-Coordinate Iron Chemistry: Bimetallic Diazoalkyl and
 Alkylidene Complexes of Iron(II).
;
_journal_issue 3
_journal_name_full 'Inorganic chemistry'
_journal_page_first 1019
_journal_page_last 1022
_journal_paper_doi 10.1021/acs.inorgchem.6b01952
_journal_volume 56
_journal_year 2017
_chemical_formula_moiety 'C52 H72 Fe2 N8 Si2'
_chemical_formula_sum 'C52 H72 Fe2 N8 Si2'
_chemical_formula_weight 977.05
_chemical_name_common holkg30
_chemical_name_systematic
; 
 ? 
;
_space_group_crystal_system triclinic
_space_group_IT_number 2
_space_group_name_Hall '-P 1'
_space_group_name_H-M_alt 'P -1'
_symmetry_space_group_name_Hall '-P 1'
_symmetry_space_group_name_H-M 'P -1'
_atom_sites_solution_hydrogens geom
_atom_sites_solution_primary difmap
_atom_sites_solution_secondary difmap
_audit_creation_method SHELXL-2012
_cell_angle_alpha 71.032(3)
_cell_angle_beta 66.460(3)
_cell_angle_gamma 64.951(3)
_cell_formula_units_Z 1
_cell_length_a 11.2308(17)
_cell_length_b 11.5081(17)
_cell_length_c 12.0683(18)
_cell_measurement_reflns_used 2167
_cell_measurement_temperature 100.0(5)
_cell_measurement_theta_max 22.57
_cell_measurement_theta_min 2.29
_cell_volume 1272.4(3)
_computing_cell_refinement 'SAINT (Bruker, 2009)'
_computing_data_collection 'APEX2 (Bruker, 2012)'
_computing_data_reduction 'SAINT (Bruker, 2009)'
_computing_molecular_graphics 'SHELXTL (Sheldrick, 2008)'
_computing_publication_material 'SHELXTL (Sheldrick, 2008)'
_computing_structure_refinement 'SHELXL-2012 (Sheldrick, 2012)'
_computing_structure_solution 'SIR97 (Altomare et al., 1999)'
_diffrn_ambient_temperature 100.0(5)
_diffrn_measured_fraction_theta_full 0.996
_diffrn_measured_fraction_theta_max 0.997
_diffrn_measurement_device_type 'Bruker SMART APEX II CCD Platform'
_diffrn_measurement_method '\w scans'
_diffrn_radiation_type MoK\a
_diffrn_radiation_wavelength 0.71073
_diffrn_reflns_av_R_equivalents 0.1757
_diffrn_reflns_av_unetI/netI 0.1372
_diffrn_reflns_Laue_measured_fraction_full 0.996
_diffrn_reflns_Laue_measured_fraction_max 0.997
_diffrn_reflns_limit_h_max 13
_diffrn_reflns_limit_h_min -13
_diffrn_reflns_limit_k_max 13
_diffrn_reflns_limit_k_min -13
_diffrn_reflns_limit_l_max 14
_diffrn_reflns_limit_l_min -14
_diffrn_reflns_number 28537
_diffrn_reflns_point_group_measured_fraction_full 0.996
_diffrn_reflns_point_group_measured_fraction_max 0.997
_diffrn_reflns_theta_full 25.030
_diffrn_reflns_theta_max 25.017
_diffrn_reflns_theta_min 1.874
_diffrn_source 'fine-focus sealed tube'
_exptl_absorpt_coefficient_mu 0.660
_exptl_absorpt_correction_T_max 0.7452
_exptl_absorpt_correction_T_min 0.6382
_exptl_absorpt_correction_type multi-scan
_exptl_absorpt_process_details 'TWINABS (Sheldrick, 2008)'
_exptl_crystal_colour orange
_exptl_crystal_density_diffrn 1.275
_exptl_crystal_description needle
_exptl_crystal_F_000 520
_exptl_crystal_size_max 0.24
_exptl_crystal_size_mid 0.12
_exptl_crystal_size_min 0.08
_refine_diff_density_max 0.554
_refine_diff_density_min -0.501
_refine_diff_density_rms 0.125
_refine_ls_extinction_method none
_refine_ls_goodness_of_fit_ref 1.030
_refine_ls_hydrogen_treatment constr
_refine_ls_matrix_type full
_refine_ls_number_parameters 300
_refine_ls_number_reflns 4483
_refine_ls_number_restraints 0
_refine_ls_restrained_S_all 1.030
_refine_ls_R_factor_all 0.1265
_refine_ls_R_factor_gt 0.0707
_refine_ls_shift/su_max 0.000
_refine_ls_shift/su_mean 0.000
_refine_ls_structure_factor_coef Fsqd
_refine_ls_weighting_details
; 
 w=1/[\s^2^(Fo^2^)+(0.0442P)^2^+0.6981P] 
 where P=(Fo^2^+2Fc^2^)/3 
;
_refine_ls_weighting_scheme calc
_refine_ls_wR_factor_gt 0.1196
_refine_ls_wR_factor_ref 0.1418
_reflns_Friedel_coverage 0.000
_reflns_number_gt 2902
_reflns_number_total 4483
_reflns_threshold_expression 'I > 2\s(I)'
_cod_data_source_file ic6b01952_si_005.cif
_cod_data_source_block holkg30
_cod_database_code 4345466
_shelx_space_group_comment
; 
The symmetry employed for this shelxl refinement is uniquely defined 
by the following loop, which should always be used as a source of 
symmetry information in preference to the above space-group names. 
They are only intended as comments. 
;
_shelx_estimated_absorpt_t_min 0.858
_shelx_estimated_absorpt_t_max 0.949
_shelxl_version_number 2012-8

loop_
_space_group_symop_operation_xyz
'x, y, z'
'-x, -y, -z'

loop_
_atom_site_label
_atom_site_type_symbol
_atom_site_fract_x
_atom_site_fract_y
_atom_site_fract_z
_atom_site_U_iso_or_equiv
_atom_site_adp_type
_atom_site_occupancy
_atom_site_site_symmetry_order
_atom_site_calc_flag
_atom_site_refinement_flags_posn
_atom_site_refinement_flags_adp
Fe1 Fe 0.63349(9) 0.14126(9) 0.84003(8) 0.0192(2) Uani 1 1 d . .
Si1 Si 0.31412(18) 0.38172(16) 0.90842(15) 0.0228(4) Uani 1 1 d . .
N1 N 0.4246(5) 0.2190(5) 0.9122(4) 0.0208(12) Uani 1 1 d . .
N2 N 0.3703(5) 0.1291(5) 0.9866(4) 0.0195(11) Uani 1 1 d . .
N11 N 0.7699(5) 0.2301(4) 0.7899(4) 0.0166(11) Uani 1 1 d . .
N21 N 0.6803(5) 0.1257(5) 0.6648(4) 0.0196(11) Uani 1 1 d . .
C11 C 0.8494(7) 0.4145(6) 0.6652(6) 0.0274(15) Uani 1 1 d . .
H11A H 0.8903 0.3907 0.7310 0.041 Uiso 1 1 calc R U
H11B H 0.7768 0.5003 0.6691 0.041 Uiso 1 1 calc R U
H11C H 0.9210 0.4179 0.5852 0.041 Uiso 1 1 calc R U
C21 C 0.7887(6) 0.3148(5) 0.6806(5) 0.0194(13) Uani 1 1 d . .
C31 C 0.7517(6) 0.3148(6) 0.5820(5) 0.0219(14) Uani 1 1 d . .
C41 C 0.7170(6) 0.2136(6) 0.5712(5) 0.0224(14) Uani 1 1 d . .
C51 C 0.7288(7) 0.2062(6) 0.4436(5) 0.0285(16) Uani 1 1 d . .
H51A H 0.7455 0.1162 0.4411 0.043 Uiso 1 1 calc R U
H51B H 0.8057 0.2338 0.3827 0.043 Uiso 1 1 calc R U
H51C H 0.6428 0.2639 0.4246 0.043 Uiso 1 1 calc R U
C61 C 0.7577(7) 0.4288(6) 0.4755(6) 0.0310(16) Uani 1 1 d . .
H61A H 0.7127 0.5105 0.5071 0.047 Uiso 1 1 calc R U
H61B H 0.7101 0.4304 0.4221 0.047 Uiso 1 1 calc R U
H61C H 0.8543 0.4194 0.4282 0.047 Uiso 1 1 calc R U
C12 C 0.8477(6) 0.2066(6) 0.8702(5) 0.0220(14) Uani 1 1 d . .
C22 C 0.9903(6) 0.1503(6) 0.8302(5) 0.0244(14) Uani 1 1 d . .
C32 C 1.0622(6) 0.1251(6) 0.9113(6) 0.0272(15) Uani 1 1 d . .
H32A H 1.1600 0.0878 0.8853 0.033 Uiso 1 1 calc R U
C42 C 0.9958(7) 0.1528(6) 1.0277(6) 0.0296(15) Uani 1 1 d . .
H42A H 1.0470 0.1361 1.0809 0.036 Uiso 1 1 calc R U
C52 C 0.8536(7) 0.2051(6) 1.0663(6) 0.0257(15) Uani 1 1 d . .
H52A H 0.8075 0.2236 1.1471 0.031 Uiso 1 1 calc R U
C62 C 0.7761(6) 0.2314(6) 0.9902(5) 0.0220(14) Uani 1 1 d . .
C72 C 1.0662(6) 0.1120(6) 0.7061(6) 0.0312(16) Uani 1 1 d . .
H72A H 1.0106 0.0806 0.6852 0.047 Uiso 1 1 calc R U
H72B H 1.1546 0.0424 0.7080 0.047 Uiso 1 1 calc R U
H72C H 1.0830 0.1879 0.6441 0.047 Uiso 1 1 calc R U
C82 C 0.6206(6) 0.2887(6) 1.0361(6) 0.0314(16) Uani 1 1 d . .
H82A H 0.5895 0.3760 0.9874 0.047 Uiso 1 1 calc R U
H82B H 0.5912 0.2948 1.1228 0.047 Uiso 1 1 calc R U
H82C H 0.5802 0.2324 1.0280 0.047 Uiso 1 1 calc R U
C13 C 0.6558(6) 0.0206(6) 0.6504(5) 0.0206(14) Uani 1 1 d . .
C23 C 0.5248(6) 0.0352(6) 0.6494(5) 0.0246(15) Uani 1 1 d . .
C33 C 0.5026(7) -0.0721(7) 0.6467(6) 0.0318(16) Uani 1 1 d . .
H33A H 0.4137 -0.0637 0.6494 0.038 Uiso 1 1 calc R U
C43 C 0.6067(7) -0.1924(6) 0.6403(6) 0.0330(17) Uani 1 1 d . .
H43A H 0.5902 -0.2654 0.6369 0.040 Uiso 1 1 calc R U
C53 C 0.7340(7) -0.2044(6) 0.6389(5) 0.0269(15) Uani 1 1 d . .
H53A H 0.8058 -0.2866 0.6333 0.032 Uiso 1 1 calc R U
C63 C 0.7611(6) -0.1006(6) 0.6454(5) 0.0232(15) Uani 1 1 d . .
C73 C 0.4119(6) 0.1661(6) 0.6545(6) 0.0318(16) Uani 1 1 d . .
H73A H 0.3353 0.1643 0.6361 0.048 Uiso 1 1 calc R U
H73B H 0.4478 0.2335 0.5937 0.048 Uiso 1 1 calc R U
H73C H 0.3791 0.1857 0.7369 0.048 Uiso 1 1 calc R U
C83 C 0.9007(6) -0.1188(6) 0.6452(6) 0.0280(16) Uani 1 1 d . .
H83A H 0.8917 -0.0868 0.7151 0.042 Uiso 1 1 calc R U
H83B H 0.9457 -0.0698 0.5684 0.042 Uiso 1 1 calc R U
H83C H 0.9565 -0.2118 0.6520 0.042 Uiso 1 1 calc R U
C14 C 0.3368(6) 0.0392(6) 1.0489(5) 0.0204(14) Uani 1 1 d . .
C24 C 0.4244(6) 0.4747(6) 0.7885(5) 0.0260(15) Uani 1 1 d . .
H24A H 0.4639 0.4405 0.7123 0.039 Uiso 1 1 calc R U
H24B H 0.4990 0.4655 0.8169 0.039 Uiso 1 1 calc R U
H24C H 0.3684 0.5672 0.7733 0.039 Uiso 1 1 calc R U
C44 C 0.2490(7) 0.4248(6) 1.0616(5) 0.0307(16) Uani 1 1 d . .
H44A H 0.1961 0.3692 1.1212 0.046 Uiso 1 1 calc R U
H44B H 0.1892 0.5166 1.0576 0.046 Uiso 1 1 calc R U
H44C H 0.3270 0.4116 1.0873 0.046 Uiso 1 1 calc R U
C34 C 0.1632(6) 0.4119(6) 0.8643(6) 0.0308(16) Uani 1 1 d . .
H34A H 0.1058 0.3626 0.9281 0.046 Uiso 1 1 calc R U
H34B H 0.1942 0.3838 0.7860 0.046 Uiso 1 1 calc R U
H34C H 0.1093 0.5054 0.8554 0.046 Uiso 1 1 calc R U

loop_
_atom_site_aniso_label
_atom_site_aniso_U_11
_atom_site_aniso_U_22
_atom_site_aniso_U_33
_atom_site_aniso_U_23
_atom_site_aniso_U_13
_atom_site_aniso_U_12
Fe1 0.0213(5) 0.0180(5) 0.0189(5) -0.0023(4) -0.0079(4) -0.0064(4)
Si1 0.0248(10) 0.0161(9) 0.0240(10) -0.0033(7) -0.0083(8) -0.0032(8)
N1 0.025(3) 0.020(3) 0.017(3) 0.000(2) -0.005(2) -0.011(2)
N2 0.025(3) 0.020(3) 0.017(3) -0.008(2) -0.009(2) -0.004(3)
N11 0.016(3) 0.017(3) 0.016(3) -0.004(2) -0.007(2) -0.003(2)
N21 0.016(3) 0.023(3) 0.021(3) -0.003(2) -0.007(2) -0.007(2)
C11 0.032(4) 0.021(3) 0.034(4) 0.001(3) -0.015(3) -0.013(3)
C21 0.021(3) 0.018(3) 0.016(3) -0.009(2) -0.001(3) -0.004(3)
C31 0.023(3) 0.028(4) 0.013(3) -0.005(3) -0.003(3) -0.008(3)
C41 0.020(3) 0.021(3) 0.024(4) -0.009(3) -0.007(3) -0.002(3)
C51 0.040(4) 0.029(4) 0.018(3) -0.006(3) -0.010(3) -0.010(3)
C61 0.043(4) 0.024(4) 0.030(4) 0.005(3) -0.018(3) -0.016(3)
C12 0.024(4) 0.020(3) 0.026(4) 0.004(3) -0.013(3) -0.012(3)
C22 0.024(4) 0.032(4) 0.027(4) -0.006(3) -0.007(3) -0.018(3)
C32 0.018(3) 0.029(4) 0.037(4) -0.014(3) -0.006(3) -0.006(3)
C42 0.032(4) 0.028(4) 0.037(4) -0.004(3) -0.018(3) -0.012(3)
C52 0.032(4) 0.022(3) 0.027(4) -0.007(3) -0.009(3) -0.010(3)
C62 0.031(4) 0.026(4) 0.018(3) -0.003(3) -0.010(3) -0.016(3)
C72 0.028(4) 0.037(4) 0.032(4) -0.015(3) -0.006(3) -0.011(3)
C82 0.030(4) 0.035(4) 0.027(4) -0.011(3) -0.008(3) -0.005(3)
C13 0.035(4) 0.017(3) 0.010(3) -0.002(2) -0.007(3) -0.009(3)
C23 0.019(4) 0.033(4) 0.022(3) -0.006(3) -0.005(3) -0.009(3)
C33 0.037(4) 0.040(4) 0.029(4) -0.014(3) -0.013(3) -0.015(4)
C43 0.046(5) 0.031(4) 0.030(4) -0.005(3) -0.011(3) -0.022(4)
C53 0.036(4) 0.018(3) 0.026(4) -0.004(3) -0.011(3) -0.006(3)
C63 0.029(4) 0.029(4) 0.014(3) -0.004(3) -0.004(3) -0.014(3)
C73 0.023(4) 0.036(4) 0.042(4) -0.013(3) -0.018(3) -0.003(3)
C83 0.024(4) 0.026(4) 0.035(4) -0.008(3) -0.012(3) -0.005(3)
C14 0.017(3) 0.020(3) 0.024(3) -0.002(3) -0.011(3) -0.003(3)
C24 0.027(4) 0.022(4) 0.024(4) 0.000(3) -0.010(3) -0.006(3)
C44 0.036(4) 0.025(4) 0.027(4) -0.005(3) -0.009(3) -0.007(3)
C34 0.027(4) 0.030(4) 0.032(4) -0.008(3) -0.006(3) -0.007(3)

loop_
_atom_type_symbol
_atom_type_description
_atom_type_scat_dispersion_real
_atom_type_scat_dispersion_imag
_atom_type_scat_source
C C 0.0033 0.0016 'International Tables Vol C Tables 4.2.6.8 and 6.1.1.4'
H H 0.0000 0.0000 'International Tables Vol C Tables 4.2.6.8 and 6.1.1.4'
N N 0.0061 0.0033 'International Tables Vol C Tables 4.2.6.8 and 6.1.1.4'
Si Si 0.0817 0.0704 'International Tables Vol C Tables 4.2.6.8 and 6.1.1.4'
Fe Fe 0.3463 0.8444 'International Tables Vol C Tables 4.2.6.8 and 6.1.1.4'

loop_
_geom_angle_atom_site_label_1
_geom_angle_atom_site_label_2
_geom_angle_atom_site_label_3
_geom_angle
_geom_angle_site_symmetry_3
N11 Fe1 N21 91.08(19) .
N11 Fe1 N1 126.87(19) .
N21 Fe1 N1 109.31(19) .
N11 Fe1 C14 120.0(2) 2_657
N21 Fe1 C14 110.3(2) 2_657
N1 Fe1 C14 98.6(2) 2_657
N1 Si1 C34 112.2(3) .
N1 Si1 C44 110.4(3) .
C34 Si1 C44 107.3(3) .
N1 Si1 C24 103.3(3) .
C34 Si1 C24 110.1(3) .
C44 Si1 C24 113.6(3) .
N2 N1 Si1 116.5(4) .
N2 N1 Fe1 111.8(3) .
Si1 N1 Fe1 131.0(3) .
C14 N2 N1 172.4(6) .
C21 N11 C12 119.8(5) .
C21 N11 Fe1 120.1(4) .
C12 N11 Fe1 120.1(3) .
C41 N21 C13 122.1(5) .
C41 N21 Fe1 122.2(4) .
C13 N21 Fe1 115.4(4) .
C21 C11 H11A 109.5 .
C21 C11 H11B 109.5 .
H11A C11 H11B 109.5 .
C21 C11 H11C 109.5 .
H11A C11 H11C 109.5 .
H11B C11 H11C 109.5 .
N11 C21 C31 123.3(5) .
N11 C21 C11 118.3(5) .
C31 C21 C11 118.3(5) .
C21 C31 C41 125.8(5) .
C21 C31 C61 116.3(5) .
C41 C31 C61 117.8(5) .
N21 C41 C31 123.1(5) .
N21 C41 C51 119.0(5) .
C31 C41 C51 117.9(5) .
C41 C51 H51A 109.5 .
C41 C51 H51B 109.5 .
H51A C51 H51B 109.5 .
C41 C51 H51C 109.5 .
H51A C51 H51C 109.5 .
H51B C51 H51C 109.5 .
C31 C61 H61A 109.5 .
C31 C61 H61B 109.5 .
H61A C61 H61B 109.5 .
C31 C61 H61C 109.5 .
H61A C61 H61C 109.5 .
H61B C61 H61C 109.5 .
C22 C12 C62 121.8(5) .
C22 C12 N11 119.1(5) .
C62 C12 N11 118.9(5) .
C12 C22 C32 117.8(6) .
C12 C22 C72 121.9(5) .
C32 C22 C72 120.3(5) .
C42 C32 C22 121.9(6) .
C42 C32 H32A 119.0 .
C22 C32 H32A 119.0 .
C32 C42 C52 119.1(6) .
C32 C42 H42A 120.5 .
C52 C42 H42A 120.5 .
C42 C52 C62 121.7(6) .
C42 C52 H52A 119.1 .
C62 C52 H52A 119.1 .
C52 C62 C12 117.6(6) .
C52 C62 C82 120.0(5) .
C12 C62 C82 122.3(5) .
C22 C72 H72A 109.5 .
C22 C72 H72B 109.5 .
H72A C72 H72B 109.5 .
C22 C72 H72C 109.5 .
H72A C72 H72C 109.5 .
H72B C72 H72C 109.5 .
C62 C82 H82A 109.5 .
C62 C82 H82B 109.5 .
H82A C82 H82B 109.5 .
C62 C82 H82C 109.5 .
H82A C82 H82C 109.5 .
H82B C82 H82C 109.5 .
C63 C13 C23 120.1(6) .
C63 C13 N21 118.7(6) .
C23 C13 N21 121.0(5) .
C33 C23 C13 118.8(6) .
C33 C23 C73 121.3(6) .
C13 C23 C73 119.9(6) .
C23 C33 C43 121.6(6) .
C23 C33 H33A 119.2 .
C43 C33 H33A 119.2 .
C53 C43 C33 118.9(6) .
C53 C43 H43A 120.6 .
C33 C43 H43A 120.6 .
C43 C53 C63 122.1(6) .
C43 C53 H53A 119.0 .
C63 C53 H53A 119.0 .
C53 C63 C13 118.5(6) .
C53 C63 C83 120.1(6) .
C13 C63 C83 121.4(6) .
C23 C73 H73A 109.5 .
C23 C73 H73B 109.5 .
H73A C73 H73B 109.5 .
C23 C73 H73C 109.5 .
H73A C73 H73C 109.5 .
H73B C73 H73C 109.5 .
C63 C83 H83A 109.5 .
C63 C83 H83B 109.5 .
H83A C83 H83B 109.5 .
C63 C83 H83C 109.5 .
H83A C83 H83C 109.5 .
H83B C83 H83C 109.5 .
N2 C14 Fe1 154.0(5) 2_657
Si1 C24 H24A 109.5 .
Si1 C24 H24B 109.5 .
H24A C24 H24B 109.5 .
Si1 C24 H24C 109.5 .
H24A C24 H24C 109.5 .
H24B C24 H24C 109.5 .
Si1 C44 H44A 109.5 .
Si1 C44 H44B 109.5 .
H44A C44 H44B 109.5 .
Si1 C44 H44C 109.5 .
H44A C44 H44C 109.5 .
H44B C44 H44C 109.5 .
Si1 C34 H34A 109.5 .
Si1 C34 H34B 109.5 .
H34A C34 H34B 109.5 .
Si1 C34 H34C 109.5 .
H34A C34 H34C 109.5 .
H34B C34 H34C 109.5 .

loop_
_geom_bond_atom_site_label_1
_geom_bond_atom_site_label_2
_geom_bond_distance
_geom_bond_site_symmetry_2
Fe1 N11 1.986(5) .
Fe1 N21 2.015(5) .
Fe1 N1 2.040(5) .
Fe1 C14 2.045(6) 2_657
Si1 N1 1.753(5) .
Si1 C34 1.837(6) .
Si1 C44 1.846(6) .
Si1 C24 1.859(6) .
N1 N2 1.319(6) .
N2 C14 1.173(7) .
N11 C21 1.361(7) .
N11 C12 1.442(7) .
N21 C41 1.306(7) .
N21 C13 1.424(7) .
C11 C21 1.497(8) .
C11 H11A 0.9800 .
C11 H11B 0.9800 .
C11 H11C 0.9800 .
C21 C31 1.408(8) .
C31 C41 1.431(8) .
C31 C61 1.513(8) .
C41 C51 1.519(8) .
C51 H51A 0.9800 .
C51 H51B 0.9800 .
C51 H51C 0.9800 .
C61 H61A 0.9800 .
C61 H61B 0.9800 .
C61 H61C 0.9800 .
C12 C22 1.388(8) .
C12 C62 1.404(8) .
C22 C32 1.394(8) .
C22 C72 1.502(8) .
C32 C42 1.372(8) .
C32 H32A 0.9500 .
C42 C52 1.380(8) .
C42 H42A 0.9500 .
C52 C62 1.389(8) .
C52 H52A 0.9500 .
C62 C82 1.510(8) .
C72 H72A 0.9800 .
C72 H72B 0.9800 .
C72 H72C 0.9800 .
C82 H82A 0.9800 .
C82 H82B 0.9800 .
C82 H82C 0.9800 .
C13 C63 1.395(8) .
C13 C23 1.412(8) .
C23 C33 1.372(9) .
C23 C73 1.503(8) .
C33 C43 1.384(9) .
C33 H33A 0.9500 .
C43 C53 1.370(9) .
C43 H43A 0.9500 .
C53 C63 1.384(8) .
C53 H53A 0.9500 .
C63 C83 1.491(8) .
C73 H73A 0.9800 .
C73 H73B 0.9800 .
C73 H73C 0.9800 .
C83 H83A 0.9800 .
C83 H83B 0.9800 .
C83 H83C 0.9800 .
C14 Fe1 2.045(6) 2_657
C24 H24A 0.9800 .
C24 H24B 0.9800 .
C24 H24C 0.9800 .
C44 H44A 0.9800 .
C44 H44B 0.9800 .
C44 H44C 0.9800 .
C34 H34A 0.9800 .
C34 H34B 0.9800 .
C34 H34C 0.9800 .

loop_
_geom_torsion_atom_site_label_1
_geom_torsion_atom_site_label_2
_geom_torsion_atom_site_label_3
_geom_torsion_atom_site_label_4
_geom_torsion
C34 Si1 N1 N2 -58.1(5)
C44 Si1 N1 N2 61.5(5)
C24 Si1 N1 N2 -176.7(4)
C34 Si1 N1 Fe1 132.2(4)
C44 Si1 N1 Fe1 -108.2(4)
C24 Si1 N1 Fe1 13.6(4)
C12 N11 C21 C31 160.1(5)
Fe1 N11 C21 C31 -20.9(7)
C12 N11 C21 C11 -21.1(8)
Fe1 N11 C21 C11 157.9(4)
N11 C21 C31 C41 -13.6(9)
C11 C21 C31 C41 167.6(6)
N11 C21 C31 C61 170.3(5)
C11 C21 C31 C61 -8.5(8)
C13 N21 C41 C31 -175.5(6)
Fe1 N21 C41 C31 11.8(8)
C13 N21 C41 C51 2.2(8)
Fe1 N21 C41 C51 -170.5(4)
C21 C31 C41 N21 18.8(10)
C61 C31 C41 N21 -165.1(6)
C21 C31 C41 C51 -159.0(6)
C61 C31 C41 C51 17.1(8)
C21 N11 C12 C22 -63.3(7)
Fe1 N11 C12 C22 117.7(5)
C21 N11 C12 C62 121.9(6)
Fe1 N11 C12 C62 -57.1(6)
C62 C12 C22 C32 -3.4(9)
N11 C12 C22 C32 -178.1(5)
C62 C12 C22 C72 174.2(6)
N11 C12 C22 C72 -0.5(9)
C12 C22 C32 C42 0.9(9)
C72 C22 C32 C42 -176.7(6)
C22 C32 C42 C52 1.0(10)
C32 C42 C52 C62 -0.5(9)
C42 C52 C62 C12 -1.9(9)
C42 C52 C62 C82 180.0(6)
C22 C12 C62 C52 3.9(9)
N11 C12 C62 C52 178.6(5)
C22 C12 C62 C82 -178.0(6)
N11 C12 C62 C82 -3.3(8)
C41 N21 C13 C63 97.6(7)
Fe1 N21 C13 C63 -89.2(5)
C41 N21 C13 C23 -86.7(7)
Fe1 N21 C13 C23 86.5(6)
C63 C13 C23 C33 1.7(9)
N21 C13 C23 C33 -174.0(5)
C63 C13 C23 C73 -179.9(5)
N21 C13 C23 C73 4.4(8)
C13 C23 C33 C43 -2.5(9)
C73 C23 C33 C43 179.1(6)
C23 C33 C43 C53 1.3(10)
C33 C43 C53 C63 0.9(9)
C43 C53 C63 C13 -1.6(9)
C43 C53 C63 C83 179.2(6)
C23 C13 C63 C53 0.4(8)
N21 C13 C63 C53 176.1(5)
C23 C13 C63 C83 179.5(5)
N21 C13 C63 C83 -4.7(8)
